data_1505504
loop_
_publ_author_name
'Jiang, Xuan'
'Vieweger, Mario C.'
'Bollinger, John C.'
'Dragnea, Bogdan'
'Lee, Dongwhan'

_publ_section_title
;
 Reactivity-based fluoride detection: evolving design principles for
 spring-loaded turn-on fluorescent probes.
;
_journal_issue 18
_journal_name_full 'Organic letters'
_journal_page_first 3579
_journal_page_last 3582
_journal_paper_doi 10.1021/ol7014187
_journal_volume 9
_journal_year 2007
_chemical_formula_moiety 'C48 H51 N3 O6, 0.55 C H Cl3, 0.45 C3 H6 O'
_chemical_formula_sum 'C49.9 H54.25 Cl1.65 N3 O6.45'
_chemical_formula_weight 857.71
_space_group_IT_number 14
_symmetry_cell_setting monoclinic
_symmetry_space_group_name_Hall '-P 2ybc'
_symmetry_space_group_name_H-M 'P 1 21/c 1'
_atom_sites_solution_hydrogens difmap
_atom_sites_solution_primary direct
_atom_sites_solution_secondary difmap
_audit_creation_method SHELXL-97
_cell_angle_alpha 90.00
_cell_angle_beta 94.278(7)
_cell_angle_gamma 90.00
_cell_formula_units_Z 4
_cell_length_a 15.833(5)
_cell_length_b 23.216(7)
_cell_length_c 12.201(4)
_cell_measurement_reflns_used 1012
_cell_measurement_temperature 126(2)
_cell_measurement_theta_max 22.73
_cell_measurement_theta_min 2.81
_cell_volume 4472(2)
_computing_cell_refinement 'SAINT 6.45 (Bruker, 2003)'
_computing_data_collection 'SMART 5.632 (Bruker, 2005)'
_computing_data_reduction 'SAINT 6.45'
_computing_structure_refinement 'SHELXL-97 (Sheldrick, 1997)'
_computing_structure_solution 'SHELXS-97 (Sheldrick, 1997)'
_diffrn_ambient_temperature 126(2)
_diffrn_detector 'CCD area detector'
_diffrn_detector_area_resol_mean 44.52
_diffrn_detector_type 'Bruker SMART 6000'
_diffrn_measured_fraction_theta_full 0.993
_diffrn_measured_fraction_theta_max 0.993
_diffrn_measurement_details '   0.30 degree frames measured for  30.16 seconds each'
_diffrn_measurement_device 'three-circle goniometer with fixed chi'
_diffrn_measurement_device_type 'Bruker Platform goniometer'
_diffrn_measurement_method '\w scans'
_diffrn_radiation_monochromator graphite
_diffrn_radiation_source 'normal-focus sealed tube'
_diffrn_radiation_type MoK\a
_diffrn_radiation_wavelength 0.71073
_diffrn_reflns_av_R_equivalents 0.1145
_diffrn_reflns_av_sigmaI/netI 0.0687
_diffrn_reflns_limit_h_max 18
_diffrn_reflns_limit_h_min -18
_diffrn_reflns_limit_k_max 27
_diffrn_reflns_limit_k_min -27
_diffrn_reflns_limit_l_max 14
_diffrn_reflns_limit_l_min -14
_diffrn_reflns_number 49054
_diffrn_reflns_theta_full 25.16
_diffrn_reflns_theta_max 25.16
_diffrn_reflns_theta_min 1.89
_diffrn_standards_number 0
_exptl_absorpt_coefficient_mu 0.178
_exptl_absorpt_correction_T_max 0.9911
_exptl_absorpt_correction_T_min 0.9005
_exptl_absorpt_correction_type multi-scan
_exptl_absorpt_process_details
; Data were corrected for absorption, interframe scaling differences, and other
  systematic errors via program SADABS 2006/1 (Sheldrick, 2006).
;
_exptl_crystal_colour yellow
_exptl_crystal_density_diffrn 1.274
_exptl_crystal_density_method 'not measured'
_exptl_crystal_description needle
_exptl_crystal_F_000 1817
_exptl_crystal_size_max 0.60
_exptl_crystal_size_mid 0.05
_exptl_crystal_size_min 0.05
_refine_diff_density_max 0.673
_refine_diff_density_min -0.263
_refine_diff_density_rms 0.056
_refine_ls_extinction_method none
_refine_ls_goodness_of_fit_ref 1.044
_refine_ls_hydrogen_treatment mixed
_refine_ls_matrix_type full
_refine_ls_number_parameters 730
_refine_ls_number_reflns 7959
_refine_ls_number_restraints 243
_refine_ls_restrained_S_all 1.073
_refine_ls_R_factor_all 0.1062
_refine_ls_R_factor_gt 0.0553
_refine_ls_shift/su_max 0.001
_refine_ls_shift/su_mean 0.000
_refine_ls_structure_factor_coef Fsqd
_refine_ls_weighting_details
; calc
   [\s^2^(Fo^2^)+2.5*Fo^2^+(0.07*Fo^2^)^2^]^-1^
;
_refine_ls_weighting_scheme calc
_refine_ls_wR_factor_gt 0.1307
_refine_ls_wR_factor_ref 0.1645
_reflns_number_gt 4929
_reflns_number_total 7959
_reflns_threshold_expression 'I > 2\s(I)'
_cod_data_source_file ol7014187-file001.cif
_cod_data_source_block 06160
_cod_depositor_comments
;
The following automatic conversions were performed:

'_symmetry_cell_setting' value 'Monoclinic' changed to 'monoclinic'
according to /home/saulius/struct/CIF-dictionaries/cif_core.dic
dictionary named 'cif_core.dic' version 2.4.1 from 2010-06-29.

Automatic conversion script
Id: cif_fix_values 1715 2011-07-08 13:25:40Z adriana 
;
_cod_original_sg_symbol_H-M 'P 21/c'
_cod_original_formula_sum 'C49.90 H54.25 Cl1.65 N3 O6.45'
_cod_database_code 1505504

loop_
_symmetry_equiv_pos_as_xyz
'x, y, z'
'-x, y+1/2, -z+1/2'
'-x, -y, -z'
'x, -y-1/2, z-1/2'

loop_
_atom_site_label
_atom_site_type_symbol
_atom_site_fract_x
_atom_site_fract_y
_atom_site_fract_z
_atom_site_U_iso_or_equiv
_atom_site_adp_type
_atom_site_occupancy
_atom_site_symmetry_multiplicity
_atom_site_calc_flag
_atom_site_refinement_flags
_atom_site_disorder_assembly
_atom_site_disorder_group
O1 O 0.34214(13) 0.32902(8) 0.10220(17) 0.0275(5) Uani 1 1 d . . .
C2 C 0.30339(17) 0.31159(11) 0.1819(2) 0.0212(6) Uani 1 1 d . . .
C3 C 0.28977(18) 0.25016(11) 0.1977(2) 0.0228(6) Uani 1 1 d . . .
C4 C 0.32636(18) 0.20974(12) 0.1330(2) 0.0218(6) Uani 1 1 d . . .
H4 H 0.3147(19) 0.1719(14) 0.147(2) 0.028(8) Uiso 1 1 d . . .
N5 N 0.37465(15) 0.22208(10) 0.0528(2) 0.0227(6) Uani 1 1 d . . .
H5 H 0.378(2) 0.2567(18) 0.043(3) 0.053(12) Uiso 1 1 d . . .
C6 C 0.41534(18) 0.18358(12) -0.0145(2) 0.0224(6) Uani 1 1 d . . .
C7 C 0.45845(18) 0.20698(12) -0.1003(2) 0.0249(7) Uani 1 1 d . . .
C8 C 0.45959(19) 0.26856(13) -0.1139(2) 0.0262(7) Uani 1 1 d . . .
C9 C 0.4575(2) 0.31985(13) -0.1189(3) 0.0308(7) Uani 1 1 d . . .
C10 C 0.4493(3) 0.38282(14) -0.1213(3) 0.0390(9) Uani 1 1 d . . .
H10A H 0.435(2) 0.3967(17) -0.196(3) 0.057(12) Uiso 1 1 d . . .
H10B H 0.501(2) 0.4004(15) -0.086(3) 0.042(10) Uiso 1 1 d . . .
O11 O 0.37653(16) 0.40136(10) -0.0695(2) 0.0472(7) Uani 1 1 d . . .
H11 H 0.3724 0.3824 -0.0115 0.071 Uiso 1 1 calc R . .
C12 C 0.5008(2) 0.17097(14) -0.1683(3) 0.0304(7) Uani 1 1 d . . .
H12 H 0.5281(19) 0.1865(13) -0.223(3) 0.026(8) Uiso 1 1 d . . .
C13 C 0.50265(19) 0.11105(13) -0.1529(3) 0.0340(8) Uani 1 1 d D A .
C14 C 0.5533(2) 0.07358(14) -0.2277(3) 0.0409(9) Uani 1 1 d D . .
C15A C 0.5122(3) 0.0722(3) -0.3414(4) 0.0527(17) Uani 0.756(6) 1 d PDU A 1
H15A H 0.4579 0.0519 -0.3415 0.079 Uiso 0.756(6) 1 calc PR A 1
H15B H 0.5492 0.0520 -0.3898 0.079 Uiso 0.756(6) 1 calc PR A 1
H15C H 0.5026 0.1117 -0.3679 0.079 Uiso 0.756(6) 1 calc PR A 1
C16A C 0.5573(3) 0.00980(17) -0.1834(5) 0.0495(16) Uani 0.756(6) 1 d PDU A 1
H16A H 0.5003 -0.0068 -0.1886 0.074 Uiso 0.756(6) 1 calc PR A 1
H16C H 0.5802 0.0097 -0.1065 0.074 Uiso 0.756(6) 1 calc PR A 1
H16B H 0.5941 -0.0132 -0.2276 0.074 Uiso 0.756(6) 1 calc PR A 1
C17A C 0.6437(3) 0.09428(18) -0.2228(4) 0.0355(13) Uani 0.756(6) 1 d PDU A 1
H17A H 0.6663 0.0967 -0.1460 0.053 Uiso 0.756(6) 1 calc PR A 1
H17B H 0.6458 0.1324 -0.2570 0.053 Uiso 0.756(6) 1 calc PR A 1
H17C H 0.6779 0.0672 -0.2624 0.053 Uiso 0.756(6) 1 calc PR A 1
C15B C 0.4943(9) 0.0363(6) -0.3054(13) 0.045(4) Uani 0.244(6) 1 d PDU A 2
H15D H 0.5285 0.0127 -0.3519 0.067 Uiso 0.244(6) 1 calc PR A 2
H15E H 0.4570 0.0614 -0.3519 0.067 Uiso 0.244(6) 1 calc PR A 2
H15F H 0.4601 0.0112 -0.2618 0.067 Uiso 0.244(6) 1 calc PR A 2
C16B C 0.6279(9) 0.0465(8) -0.1736(14) 0.071(6) Uani 0.244(6) 1 d PDU A 2
H16D H 0.6426 0.0123 -0.2151 0.106 Uiso 0.244(6) 1 calc PR A 2
H16E H 0.6161 0.0353 -0.0989 0.106 Uiso 0.244(6) 1 calc PR A 2
H16F H 0.6753 0.0738 -0.1704 0.106 Uiso 0.244(6) 1 calc PR A 2
C17B C 0.5916(11) 0.1131(6) -0.3251(12) 0.070(6) Uani 0.244(6) 1 d PDU A 2
H17D H 0.6337 0.1401 -0.2920 0.104 Uiso 0.244(6) 1 calc PR A 2
H17E H 0.5454 0.1347 -0.3642 0.104 Uiso 0.244(6) 1 calc PR A 2
H17F H 0.6183 0.0880 -0.3770 0.104 Uiso 0.244(6) 1 calc PR A 2
C18 C 0.4588(2) 0.08910(13) -0.0690(3) 0.0340(8) Uani 1 1 d . . .
H18 H 0.457(2) 0.0474(16) -0.055(3) 0.044(10) Uiso 1 1 d . . .
C19 C 0.4152(2) 0.12391(12) 0.0002(3) 0.0282(7) Uani 1 1 d . A .
H19 H 0.3825(19) 0.1071(13) 0.055(3) 0.027(8) Uiso 1 1 d . . .
O20 O 0.22414(14) 0.17649(8) 0.29506(18) 0.0329(5) Uani 1 1 d . . .
C21 C 0.24112(18) 0.22948(12) 0.2860(2) 0.0243(7) Uani 1 1 d . . .
C22 C 0.21313(17) 0.26991(12) 0.3643(2) 0.0222(6) Uani 1 1 d . . .
C23 C 0.16967(18) 0.25269(12) 0.4527(3) 0.0237(6) Uani 1 1 d . . .
H23 H 0.1539(17) 0.2827(12) 0.507(2) 0.021(7) Uiso 1 1 d . . .
N24 N 0.14874(16) 0.19871(10) 0.4756(2) 0.0251(6) Uani 1 1 d . . .
H24 H 0.169(2) 0.1731(17) 0.424(3) 0.054(11) Uiso 1 1 d . . .
C25 C 0.10339(18) 0.18110(12) 0.5648(2) 0.0232(6) Uani 1 1 d . . .
C26 C 0.10120(18) 0.12204(12) 0.5890(2) 0.0247(7) Uani 1 1 d . . .
C27 C 0.14505(19) 0.08059(12) 0.5275(3) 0.0278(7) Uani 1 1 d . . .
C28 C 0.1808(2) 0.04326(13) 0.4809(3) 0.0322(7) Uani 1 1 d . . .
C29 C 0.2253(2) -0.00349(15) 0.4278(3) 0.0399(9) Uani 1 1 d . . .
H29A H 0.217(3) 0.004(2) 0.341(4) 0.086(15) Uiso 1 1 d . . .
H29B H 0.198(2) -0.0398(18) 0.447(3) 0.057(11) Uiso 1 1 d . . .
O30 O 0.31209(15) -0.00668(9) 0.4622(2) 0.0424(6) Uani 1 1 d . . .
H30 H 0.3356 0.0248 0.4492 0.064 Uiso 1 1 calc R . .
C31 C 0.05640(18) 0.10362(13) 0.6769(3) 0.0256(7) Uani 1 1 d . . .
H31 H 0.0561(19) 0.0631(15) 0.691(3) 0.031(8) Uiso 1 1 d . . .
C32 C 0.01376(18) 0.14091(12) 0.7415(2) 0.0254(7) Uani 1 1 d D B .
C33 C -0.03767(19) 0.11973(13) 0.8346(3) 0.0300(7) Uani 1 1 d D . .
C34A C -0.0151(3) 0.1541(2) 0.9404(4) 0.0401(13) Uani 0.851(10) 1 d PDU B 1
H34A H -0.0458 0.1382 1.0003 0.060 Uiso 0.851(10) 1 calc PR B 1
H34B H -0.0310 0.1945 0.9286 0.060 Uiso 0.851(10) 1 calc PR B 1
H34C H 0.0460 0.1515 0.9596 0.060 Uiso 0.851(10) 1 calc PR B 1
C35A C -0.0187(4) 0.05571(19) 0.8633(5) 0.0432(14) Uani 0.851(10) 1 d PDU B 1
H35A H -0.0498 0.0444 0.9264 0.065 Uiso 0.851(10) 1 calc PR B 1
H35B H 0.0422 0.0508 0.8815 0.065 Uiso 0.851(10) 1 calc PR B 1
H35C H -0.0365 0.0315 0.8000 0.065 Uiso 0.851(10) 1 calc PR B 1
C36A C -0.1315(3) 0.1263(3) 0.8014(5) 0.0434(14) Uani 0.851(10) 1 d PDU B 1
H36A H -0.1645 0.1100 0.8588 0.065 Uiso 0.851(10) 1 calc PR B 1
H36B H -0.1454 0.1059 0.7320 0.065 Uiso 0.851(10) 1 calc PR B 1
H36C H -0.1453 0.1672 0.7920 0.065 Uiso 0.851(10) 1 calc PR B 1
C34B C -0.063(2) 0.1699(9) 0.908(2) 0.053(7) Uani 0.149(10) 1 d PDU B 2
H34D H -0.0992 0.1971 0.8645 0.079 Uiso 0.149(10) 1 calc PR B 2
H34E H -0.0125 0.1898 0.9395 0.079 Uiso 0.149(10) 1 calc PR B 2
H34F H -0.0951 0.1547 0.9682 0.079 Uiso 0.149(10) 1 calc PR B 2
C35B C 0.0057(18) 0.0723(12) 0.902(2) 0.046(7) Uani 0.149(10) 1 d PDU B 2
H35D H -0.0304 0.0601 0.9591 0.070 Uiso 0.149(10) 1 calc PR B 2
H35E H 0.0598 0.0865 0.9355 0.070 Uiso 0.149(10) 1 calc PR B 2
H35F H 0.0160 0.0396 0.8537 0.070 Uiso 0.149(10) 1 calc PR B 2
C36B C -0.1219(13) 0.0976(14) 0.7734(19) 0.040(6) Uani 0.149(10) 1 d PDU B 2
H36D H -0.1464 0.1281 0.7254 0.059 Uiso 0.149(10) 1 calc PR B 2
H36E H -0.1620 0.0871 0.8273 0.059 Uiso 0.149(10) 1 calc PR B 2
H36F H -0.1099 0.0638 0.7290 0.059 Uiso 0.149(10) 1 calc PR B 2
C37 C 0.01700(19) 0.19985(13) 0.7145(3) 0.0272(7) Uani 1 1 d . . .
H37 H -0.0095(17) 0.2238(12) 0.760(2) 0.018(7) Uiso 1 1 d . . .
C38 C 0.06054(19) 0.21931(13) 0.6289(3) 0.0264(7) Uani 1 1 d . B .
H38 H 0.065(2) 0.2587(16) 0.613(3) 0.040(9) Uiso 1 1 d . . .
O39 O 0.20612(13) 0.36550(8) 0.42627(17) 0.0284(5) Uani 1 1 d . . .
C40 C 0.22888(18) 0.33147(11) 0.3542(2) 0.0222(6) Uani 1 1 d . . .
C41 C 0.27148(17) 0.35163(12) 0.2609(2) 0.0228(6) Uani 1 1 d . . .
C42 C 0.28425(18) 0.41016(12) 0.2439(3) 0.0227(6) Uani 1 1 d . . .
H42 H 0.3115(18) 0.4215(13) 0.179(3) 0.025(8) Uiso 1 1 d . . .
N43 N 0.26000(16) 0.45017(10) 0.3116(2) 0.0243(6) Uani 1 1 d . . .
H43 H 0.239(2) 0.4364(14) 0.368(3) 0.032(9) Uiso 1 1 d . . .
C44 C 0.27050(17) 0.51067(12) 0.3055(3) 0.0245(7) Uani 1 1 d . . .
C45 C 0.25128(19) 0.54207(12) 0.3986(3) 0.0266(7) Uani 1 1 d . . .
C46 C 0.2261(2) 0.51123(12) 0.4921(3) 0.0286(7) Uani 1 1 d . . .
C47 C 0.2090(2) 0.47854(13) 0.5627(3) 0.0321(8) Uani 1 1 d . . .
C48 C 0.1908(2) 0.43753(14) 0.6491(3) 0.0344(8) Uani 1 1 d . . .
H48A H 0.1460(19) 0.4523(13) 0.702(3) 0.032(8) Uiso 1 1 d . . .
H48B H 0.165(2) 0.4020(15) 0.608(3) 0.037(9) Uiso 1 1 d . . .
O49 O 0.26682(15) 0.42735(9) 0.7166(2) 0.0401(6) Uani 1 1 d . . .
H49 H 0.2612 0.3976 0.7544 0.060 Uiso 1 1 calc R . .
C50 C 0.2601(2) 0.60211(12) 0.3973(3) 0.0290(7) Uani 1 1 d . . .
H50 H 0.2459(19) 0.6214(14) 0.462(3) 0.029(8) Uiso 1 1 d . . .
C51 C 0.28707(18) 0.63137(12) 0.3078(3) 0.0275(7) Uani 1 1 d . . .
C52 C 0.2988(2) 0.69739(12) 0.3135(3) 0.0334(8) Uani 1 1 d . . .
C53 C 0.3059(2) 0.72367(14) 0.1998(3) 0.0425(9) Uani 1 1 d . . .
H53A H 0.3558 0.7079 0.1674 0.064 Uiso 1 1 calc R . .
H53B H 0.3115 0.7656 0.2065 0.064 Uiso 1 1 calc R . .
H53C H 0.2549 0.7144 0.1526 0.064 Uiso 1 1 calc R . .
C54 C 0.3809(2) 0.70993(15) 0.3829(4) 0.0548(11) Uani 1 1 d . . .
H54A H 0.3915 0.7515 0.3838 0.082 Uiso 1 1 calc R . .
H54C H 0.4279 0.6900 0.3513 0.082 Uiso 1 1 calc R . .
H54B H 0.3759 0.6963 0.4581 0.082 Uiso 1 1 calc R . .
C55 C 0.2242(3) 0.72591(14) 0.3646(4) 0.0523(10) Uani 1 1 d . . .
H55A H 0.2215 0.7122 0.4403 0.078 Uiso 1 1 calc R . .
H55C H 0.1715 0.7160 0.3216 0.078 Uiso 1 1 calc R . .
H55B H 0.2318 0.7678 0.3648 0.078 Uiso 1 1 calc R . .
C56 C 0.3057(2) 0.59910(13) 0.2179(3) 0.0301(7) Uani 1 1 d . . .
H56 H 0.3273(19) 0.6148(13) 0.151(3) 0.027(8) Uiso 1 1 d . . .
C57 C 0.2975(2) 0.53923(13) 0.2151(3) 0.0287(7) Uani 1 1 d . . .
H57 H 0.3087(19) 0.5203(14) 0.152(3) 0.029(9) Uiso 1 1 d . . .
C58 C -0.0788(6) 0.1176(4) 0.3336(10) 0.040(2) Uani 0.552(4) 1 d PU C 1
H58 H -0.1288 0.1165 0.2784 0.047 Uiso 0.552(4) 1 calc PR C 1
Cl59 Cl 0.01129(12) 0.13909(8) 0.26717(17) 0.0548(7) Uani 0.552(4) 1 d P C 1
Cl60 Cl -0.09864(16) 0.16706(9) 0.4356(2) 0.0569(7) Uani 0.552(4) 1 d P C 1
Cl61 Cl -0.06286(13) 0.04904(7) 0.38894(16) 0.0499(6) Uani 0.552(4) 1 d P C 1
O62 O -0.0444(9) 0.1787(6) 0.3221(12) 0.177(7) Uani 0.448(4) 1 d PDU C 2
C63 C -0.0631(9) 0.1364(7) 0.3562(13) 0.071(5) Uani 0.448(4) 1 d PDU C 2
C64 C -0.1089(12) 0.1348(12) 0.4556(15) 0.150(8) Uani 0.448(4) 1 d PDU C 2
H64A H -0.0683 0.1353 0.5204 0.226 Uiso 0.448(4) 1 calc PR C 2
H64B H -0.1429 0.0995 0.4560 0.226 Uiso 0.448(4) 1 calc PR C 2
H64C H -0.1461 0.1684 0.4573 0.226 Uiso 0.448(4) 1 calc PR C 2
C65 C -0.0484(13) 0.0803(10) 0.308(2) 0.213(11) Uani 0.448(4) 1 d PDU C 2
H65A H -0.0041 0.0599 0.3526 0.320 Uiso 0.448(4) 1 calc PR C 2
H65B H -0.0304 0.0856 0.2331 0.320 Uiso 0.448(4) 1 calc PR C 2
H65C H -0.1009 0.0578 0.3044 0.320 Uiso 0.448(4) 1 calc PR C 2

loop_
_atom_site_aniso_label
_atom_site_aniso_U_11
_atom_site_aniso_U_22
_atom_site_aniso_U_33
_atom_site_aniso_U_23
_atom_site_aniso_U_13
_atom_site_aniso_U_12
O1 0.0366(12) 0.0174(10) 0.0299(12) 0.0012(9) 0.0115(10) -0.0007(9)
C2 0.0220(15) 0.0167(14) 0.0250(16) -0.0007(12) 0.0012(13) 0.0002(11)
C3 0.0250(15) 0.0168(14) 0.0266(16) -0.0008(12) 0.0024(13) -0.0007(12)
C4 0.0252(15) 0.0144(14) 0.0258(16) 0.0032(12) 0.0020(13) -0.0009(12)
N5 0.0288(14) 0.0131(12) 0.0266(14) -0.0003(10) 0.0045(11) 0.0012(10)
C6 0.0243(15) 0.0166(14) 0.0263(16) -0.0040(12) 0.0006(13) 0.0038(11)
C7 0.0251(15) 0.0205(14) 0.0288(17) -0.0048(13) -0.0013(13) 0.0022(12)
C8 0.0271(16) 0.0258(17) 0.0266(17) -0.0023(13) 0.0091(13) 0.0008(13)
C9 0.0353(18) 0.0263(17) 0.0320(18) 0.0005(14) 0.0099(15) -0.0002(14)
C10 0.047(2) 0.0243(17) 0.046(2) 0.0059(16) 0.0115(19) 0.0026(16)
O11 0.0580(16) 0.0304(13) 0.0556(17) 0.0132(12) 0.0203(13) 0.0128(11)
C12 0.0260(17) 0.0300(17) 0.036(2) -0.0093(15) 0.0064(15) -0.0003(13)
C13 0.0272(17) 0.0271(16) 0.047(2) -0.0165(15) 0.0012(15) 0.0021(13)
C14 0.0291(18) 0.0330(18) 0.061(2) -0.0218(17) 0.0085(17) 0.0007(14)
C15A 0.042(3) 0.069(4) 0.046(3) -0.032(3) -0.002(2) 0.023(3)
C16A 0.050(3) 0.021(2) 0.081(4) -0.014(2) 0.028(3) 0.005(2)
C17A 0.029(2) 0.030(2) 0.049(3) -0.013(2) 0.010(2) 0.0033(18)
C15B 0.044(8) 0.028(7) 0.062(9) -0.020(7) 0.005(7) -0.002(6)
C16B 0.066(11) 0.076(12) 0.074(12) -0.024(10) 0.020(9) 0.009(10)
C17B 0.075(11) 0.047(9) 0.090(13) -0.048(9) 0.031(10) 0.001(8)
C18 0.0326(18) 0.0198(16) 0.050(2) -0.0062(15) 0.0027(16) 0.0017(14)
C19 0.0313(17) 0.0182(15) 0.0355(19) -0.0021(14) 0.0042(15) 0.0019(13)
O20 0.0481(14) 0.0151(10) 0.0376(13) -0.0020(9) 0.0160(11) -0.0048(9)
C21 0.0269(16) 0.0184(15) 0.0275(17) 0.0015(12) 0.0019(13) -0.0009(12)
C22 0.0241(15) 0.0186(14) 0.0239(16) -0.0005(12) 0.0018(12) -0.0014(12)
C23 0.0243(15) 0.0183(14) 0.0282(17) -0.0022(13) 0.0004(13) -0.0008(12)
N24 0.0298(14) 0.0180(12) 0.0280(15) 0.0015(11) 0.0054(12) -0.0018(10)
C25 0.0240(15) 0.0194(14) 0.0265(16) 0.0025(12) 0.0025(13) -0.0026(12)
C26 0.0256(15) 0.0208(15) 0.0275(17) -0.0023(13) 0.0020(13) -0.0013(12)
C27 0.0305(17) 0.0206(15) 0.0330(18) 0.0032(13) 0.0063(14) -0.0041(13)
C28 0.0395(18) 0.0204(15) 0.0378(19) 0.0004(14) 0.0114(15) -0.0047(14)
C29 0.055(2) 0.0237(17) 0.042(2) -0.0049(16) 0.0140(18) 0.0036(16)
O30 0.0528(16) 0.0254(12) 0.0520(16) 0.0024(11) 0.0229(13) 0.0062(11)
C31 0.0264(16) 0.0183(15) 0.0323(18) 0.0046(13) 0.0035(14) -0.0023(12)
C32 0.0239(15) 0.0244(15) 0.0277(17) -0.0004(13) 0.0002(13) -0.0044(12)
C33 0.0312(17) 0.0264(16) 0.0335(18) 0.0011(14) 0.0095(14) -0.0041(13)
C34A 0.046(3) 0.040(3) 0.035(3) 0.0036(19) 0.010(2) -0.010(2)
C35A 0.053(3) 0.034(2) 0.045(3) 0.009(2) 0.017(2) -0.004(2)
C36A 0.030(2) 0.055(3) 0.046(3) 0.008(3) 0.011(2) -0.008(2)
C34B 0.064(13) 0.055(12) 0.042(12) 0.002(10) 0.020(11) -0.016(11)
C35B 0.044(12) 0.058(13) 0.036(13) 0.017(11) -0.005(10) 0.005(11)
C36B 0.034(11) 0.050(13) 0.034(11) 0.019(10) 0.006(9) -0.003(10)
C37 0.0265(16) 0.0239(15) 0.0318(18) -0.0021(14) 0.0058(14) 0.0000(13)
C38 0.0304(17) 0.0165(15) 0.0327(18) 0.0027(13) 0.0057(14) -0.0004(12)
O39 0.0367(12) 0.0176(10) 0.0322(12) -0.0032(9) 0.0121(10) -0.0018(9)
C40 0.0221(15) 0.0178(14) 0.0269(16) -0.0024(13) 0.0028(13) 0.0008(11)
C41 0.0230(15) 0.0181(14) 0.0271(16) -0.0010(12) 0.0017(13) 0.0005(12)
C42 0.0224(15) 0.0204(14) 0.0255(17) 0.0006(13) 0.0022(13) 0.0018(12)
N43 0.0311(14) 0.0145(12) 0.0280(15) 0.0005(11) 0.0075(12) -0.0001(10)
C44 0.0219(15) 0.0172(14) 0.0344(18) 0.0019(13) 0.0016(13) 0.0013(11)
C45 0.0312(16) 0.0188(14) 0.0304(17) 0.0006(13) 0.0052(14) 0.0008(12)
C46 0.0384(18) 0.0149(14) 0.0329(18) -0.0026(13) 0.0065(15) 0.0046(13)
C47 0.0435(19) 0.0190(15) 0.0346(19) -0.0052(14) 0.0091(16) 0.0009(14)
C48 0.044(2) 0.0261(17) 0.0337(19) -0.0006(15) 0.0085(17) -0.0032(15)
O49 0.0515(15) 0.0252(12) 0.0443(15) 0.0107(11) 0.0076(12) 0.0009(11)
C50 0.0382(18) 0.0171(14) 0.0316(19) -0.0019(13) 0.0018(15) 0.0016(13)
C51 0.0266(16) 0.0180(14) 0.0375(19) 0.0032(13) -0.0013(14) 0.0012(12)
C52 0.0383(18) 0.0157(15) 0.046(2) 0.0038(14) -0.0014(16) -0.0020(13)
C53 0.058(2) 0.0210(16) 0.048(2) 0.0067(15) 0.0001(18) -0.0080(15)
C54 0.061(3) 0.0299(19) 0.069(3) 0.0064(19) -0.022(2) -0.0130(17)
C55 0.070(3) 0.0185(16) 0.070(3) 0.0024(17) 0.015(2) 0.0048(17)
C56 0.0313(17) 0.0219(15) 0.038(2) 0.0076(14) 0.0078(15) -0.0002(13)
C57 0.0343(18) 0.0212(15) 0.0310(19) 0.0003(14) 0.0056(15) 0.0013(13)
C58 0.030(4) 0.033(5) 0.056(5) -0.005(4) 0.006(4) 0.001(4)
Cl59 0.0540(12) 0.0447(11) 0.0676(13) 0.0179(9) 0.0174(9) -0.0019(8)
Cl60 0.0455(13) 0.0521(12) 0.0707(16) -0.0278(11) -0.0123(10) 0.0192(9)
Cl61 0.0603(12) 0.0250(8) 0.0652(13) 0.0064(8) 0.0101(9) -0.0076(7)
O62 0.175(12) 0.146(10) 0.196(12) 0.106(10) -0.071(10) -0.103(10)
C63 0.063(8) 0.063(9) 0.083(10) 0.039(7) -0.025(6) -0.017(7)
C64 0.082(11) 0.27(2) 0.096(11) 0.020(13) -0.016(7) -0.039(15)
C65 0.123(15) 0.184(14) 0.32(3) -0.132(19) -0.085(16) 0.067(15)

loop_
_atom_type_symbol
_atom_type_description
_atom_type_scat_dispersion_real
_atom_type_scat_dispersion_imag
_atom_type_scat_source
C C 0.0033 0.0016 'International Tables Vol C Tables 4.2.6.8 and 6.1.1.4'
H H 0.0000 0.0000 'International Tables Vol C Tables 4.2.6.8 and 6.1.1.4'
N N 0.0061 0.0033 'International Tables Vol C Tables 4.2.6.8 and 6.1.1.4'
O O 0.0106 0.0060 'International Tables Vol C Tables 4.2.6.8 and 6.1.1.4'
Cl Cl 0.1484 0.1585 'International Tables Vol C Tables 4.2.6.8 and 6.1.1.4'

loop_
_geom_angle_atom_site_label_1
_geom_angle_atom_site_label_2
_geom_angle_atom_site_label_3
_geom_angle
O1 C2 C41 121.4(2)
O1 C2 C3 120.3(2)
C41 C2 C3 118.4(3)
C4 C3 C21 117.9(3)
C4 C3 C2 121.1(3)
C21 C3 C2 120.9(2)
N5 C4 C3 124.6(3)
N5 C4 H4 118.6(19)
C3 C4 H4 116.8(19)
C4 N5 C6 127.9(3)
C4 N5 H5 112(3)
C6 N5 H5 120(3)
C19 C6 C7 119.1(3)
C19 C6 N5 123.5(3)
C7 C6 N5 117.4(2)
C12 C7 C6 119.9(3)
C12 C7 C8 121.3(3)
C6 C7 C8 118.8(3)
C9 C8 C7 175.5(3)
C8 C9 C10 175.9(3)
O11 C10 C9 111.5(3)
O11 C10 H10A 100(2)
C9 C10 H10A 111(2)
O11 C10 H10B 110(2)
C9 C10 H10B 110(2)
H10A C10 H10B 113(3)
C10 O11 H11 109.5
C7 C12 C13 121.6(3)
C7 C12 H12 119(2)
C13 C12 H12 120(2)
C18 C13 C12 117.4(3)
C18 C13 C14 123.3(3)
C12 C13 C14 119.3(3)
C15A C14 C17A 113.0(4)
C16B C14 C13 114.8(7)
C15A C14 C13 110.9(3)
C17A C14 C13 109.5(3)
C16B C14 C15B 118.1(9)
C13 C14 C15B 111.4(6)
C15A C14 C16A 107.6(4)
C17A C14 C16A 105.7(3)
C13 C14 C16A 109.8(3)
C16B C14 C17B 103.7(9)
C13 C14 C17B 110.5(5)
C15B C14 C17B 96.1(9)
C14 C15A H15A 109.5
C14 C15A H15B 109.5
H15A C15A H15B 109.5
C14 C15A H15C 109.5
H15A C15A H15C 109.5
H15B C15A H15C 109.5
C14 C16A H16A 109.5
C14 C16A H16C 109.5
H16A C16A H16C 109.5
C14 C16A H16B 109.5
H16A C16A H16B 109.5
H16C C16A H16B 109.5
C14 C17A H17A 109.5
C14 C17A H17B 109.5
H17A C17A H17B 109.5
C14 C17A H17C 109.5
H17A C17A H17C 109.5
H17B C17A H17C 109.5
C14 C15B H15D 109.5
C14 C15B H15E 109.5
H15D C15B H15E 109.5
C14 C15B H15F 109.5
H15D C15B H15F 109.5
H15E C15B H15F 109.5
C14 C16B H16D 109.5
C14 C16B H16E 109.5
H16D C16B H16E 109.5
C14 C16B H16F 109.5
H16D C16B H16F 109.5
H16E C16B H16F 109.5
C14 C17B H17D 109.5
C14 C17B H17E 109.5
H17D C17B H17E 109.5
C14 C17B H17F 109.5
H17D C17B H17F 109.5
H17E C17B H17F 109.5
C13 C18 C19 122.5(3)
C13 C18 H18 121(2)
C19 C18 H18 117(2)
C18 C19 C6 119.6(3)
C18 C19 H19 120.3(18)
C6 C19 H19 120.0(18)
O20 C21 C22 120.0(3)
O20 C21 C3 120.9(3)
C22 C21 C3 119.1(2)
C23 C22 C21 121.9(3)
C23 C22 C40 116.6(3)
C21 C22 C40 121.5(3)
N24 C23 C22 125.7(3)
N24 C23 H23 116.0(16)
C22 C23 H23 118.3(16)
C23 N24 C25 125.8(3)
C23 N24 H24 110(2)
C25 N24 H24 124(2)
C38 C25 C26 118.9(3)
C38 C25 N24 123.2(3)
C26 C25 N24 117.9(3)
C31 C26 C25 118.9(3)
C31 C26 C27 119.4(3)
C25 C26 C27 121.7(3)
C28 C27 C26 175.8(3)
C27 C28 C29 177.9(4)
O30 C29 C28 113.4(3)
O30 C29 H29A 111(2)
C28 C29 H29A 107(3)
O30 C29 H29B 109(2)
C28 C29 H29B 107(2)
H29A C29 H29B 110(3)
C29 O30 H30 109.5
C32 C31 C26 123.0(3)
C32 C31 H31 120.1(19)
C26 C31 H31 116.9(19)
C31 C32 C37 116.6(3)
C31 C32 C33 122.2(3)
C37 C32 C33 121.1(3)
C35B C33 C32 113.1(11)
C36A C33 C32 109.5(3)
C36A C33 C34A 109.5(3)
C32 C33 C34A 110.7(3)
C35B C33 C34B 111.4(13)
C32 C33 C34B 111.7(9)
C36A C33 C35A 109.0(3)
C32 C33 C35A 111.8(3)
C34A C33 C35A 106.2(3)
C35B C33 C36B 110.9(13)
C32 C33 C36B 103.5(9)
C34B C33 C36B 105.8(13)
C33 C34A H34A 109.5
C33 C34A H34B 109.5
H34A C34A H34B 109.5
C33 C34A H34C 109.5
H34A C34A H34C 109.5
H34B C34A H34C 109.5
C33 C35A H35A 109.5
C33 C35A H35B 109.5
H35A C35A H35B 109.5
C33 C35A H35C 109.5
H35A C35A H35C 109.5
H35B C35A H35C 109.5
C33 C36A H36A 109.5
C33 C36A H36B 109.5
H36A C36A H36B 109.5
C33 C36A H36C 109.5
H36A C36A H36C 109.5
H36B C36A H36C 109.5
C33 C34B H34D 109.5
C33 C34B H34E 109.5
H34D C34B H34E 109.5
C33 C34B H34F 109.5
H34D C34B H34F 109.5
H34E C34B H34F 109.5
C33 C35B H35D 109.5
C33 C35B H35E 109.5
H35D C35B H35E 109.5
C33 C35B H35F 109.5
H35D C35B H35F 109.5
H35E C35B H35F 109.5
C33 C36B H36D 109.5
C33 C36B H36E 109.5
H36D C36B H36E 109.5
C33 C36B H36F 109.5
H36D C36B H36F 109.5
H36E C36B H36F 109.5
C38 C37 C32 121.8(3)
C38 C37 H37 123.1(18)
C32 C37 H37 115.0(18)
C37 C38 C25 120.8(3)
C37 C38 H38 122(2)
C25 C38 H38 117(2)
O39 C40 C41 121.6(2)
O39 C40 C22 119.9(3)
C41 C40 C22 118.5(2)
C42 C41 C40 121.0(3)
C42 C41 C2 117.6(3)
C40 C41 C2 121.4(2)
N43 C42 C41 122.9(3)
N43 C42 H42 119.4(18)
C41 C42 H42 117.7(18)
C42 N43 C44 128.7(3)
C42 N43 H43 113(2)
C44 N43 H43 118(2)
C57 C44 C45 119.7(3)
C57 C44 N43 124.2(3)
C45 C44 N43 116.1(3)
C50 C45 C44 118.7(3)
C50 C45 C46 122.9(3)
C44 C45 C46 118.4(3)
C47 C46 C45 170.5(3)
C46 C47 C48 178.1(3)
O49 C48 C47 108.7(3)
O49 C48 H48A 106.1(17)
C47 C48 H48A 114.1(17)
O49 C48 H48B 115.8(18)
C47 C48 H48B 105.2(18)
H48A C48 H48B 107(2)
C48 O49 H49 109.5
C51 C50 C45 122.4(3)
C51 C50 H50 122.1(19)
C45 C50 H50 115.5(19)
C56 C51 C50 117.3(3)
C56 C51 C52 122.9(3)
C50 C51 C52 119.7(3)
C54 C52 C55 110.1(3)
C54 C52 C53 108.1(3)
C55 C52 C53 108.0(3)
C54 C52 C51 108.0(3)
C55 C52 C51 110.8(3)
C53 C52 C51 111.8(3)
C52 C53 H53A 109.5
C52 C53 H53B 109.5
H53A C53 H53B 109.5
C52 C53 H53C 109.5
H53A C53 H53C 109.5
H53B C53 H53C 109.5
C52 C54 H54A 109.5
C52 C54 H54C 109.5
H54A C54 H54C 109.5
C52 C54 H54B 109.5
H54A C54 H54B 109.5
H54C C54 H54B 109.5
C52 C55 H55A 109.5
C52 C55 H55C 109.5
H55A C55 H55C 109.5
C52 C55 H55B 109.5
H55A C55 H55B 109.5
H55C C55 H55B 109.5
C51 C56 C57 122.4(3)
C51 C56 H56 124.7(18)
C57 C56 H56 112.8(18)
C44 C57 C56 119.4(3)
C44 C57 H57 122(2)
C56 C57 H57 118(2)
Cl61 C58 Cl60 110.8(7)
Cl61 C58 Cl59 109.8(5)
Cl60 C58 Cl59 109.7(5)
Cl61 C58 H58 108.8
Cl60 C58 H58 108.8
Cl59 C58 H58 108.8
O62 C63 C65 125.4(19)
O62 C63 C64 119.8(17)
C65 C63 C64 115(2)
C63 C64 H64A 109.5
C63 C64 H64B 109.5
H64A C64 H64B 109.5
C63 C64 H64C 109.5
H64A C64 H64C 109.5
H64B C64 H64C 109.5
C63 C65 H65A 109.5
C63 C65 H65B 109.5
H65A C65 H65B 109.5
C63 C65 H65C 109.5
H65A C65 H65C 109.5
H65B C65 H65C 109.5

loop_
_geom_bond_atom_site_label_1
_geom_bond_atom_site_label_2
_geom_bond_distance
O1 C2 1.255(3)
C2 C41 1.457(4)
C2 C3 1.457(4)
C3 C4 1.381(4)
C3 C21 1.452(4)
C4 N5 1.317(4)
C4 H4 0.92(3)
N5 C6 1.403(4)
N5 H5 0.82(4)
C6 C19 1.397(4)
C6 C7 1.401(4)
C7 C12 1.386(4)
C7 C8 1.439(4)
C8 C9 1.193(4)
C9 C10 1.468(4)
C10 O11 1.422(4)
C10 H10A 0.97(4)
C10 H10B 0.98(4)
O11 H11 0.8400
C12 C13 1.404(5)
C12 H12 0.89(3)
C13 C18 1.378(5)
C13 C14 1.530(4)
C14 C16B 1.452(12)
C14 C15A 1.487(6)
C14 C17A 1.508(5)
C14 C15B 1.544(10)
C14 C16A 1.576(5)
C14 C17B 1.652(12)
C15A H15A 0.9800
C15A H15B 0.9800
C15A H15C 0.9800
C16A H16A 0.9800
C16A H16C 0.9800
C16A H16B 0.9800
C17A H17A 0.9800
C17A H17B 0.9800
C17A H17C 0.9800
C15B H15D 0.9800
C15B H15E 0.9800
C15B H15F 0.9800
C16B H16D 0.9800
C16B H16E 0.9800
C16B H16F 0.9800
C17B H17D 0.9800
C17B H17E 0.9800
C17B H17F 0.9800
C18 C19 1.389(4)
C18 H18 0.98(4)
C19 H19 0.96(3)
O20 C21 1.266(3)
C21 C22 1.433(4)
C22 C23 1.380(4)
C22 C40 1.458(4)
C23 N24 1.331(4)
C23 H23 1.00(3)
N24 C25 1.408(4)
N24 H24 0.94(4)
C25 C38 1.392(4)
C25 C26 1.404(4)
C26 C31 1.396(4)
C26 C27 1.432(4)
C27 C28 1.201(4)
C28 C29 1.471(4)
C29 O30 1.408(4)
C29 H29A 1.07(5)
C29 H29B 0.99(4)
O30 H30 0.8400
C31 C32 1.381(4)
C31 H31 0.96(3)
C32 C37 1.409(4)
C32 C33 1.528(4)
C33 C35B 1.505(13)
C33 C36A 1.518(5)
C33 C34A 1.536(5)
C33 C34B 1.547(13)
C33 C35A 1.551(5)
C33 C36B 1.565(13)
C34A H34A 0.9800
C34A H34B 0.9800
C34A H34C 0.9800
C35A H35A 0.9800
C35A H35B 0.9800
C35A H35C 0.9800
C36A H36A 0.9800
C36A H36B 0.9800
C36A H36C 0.9800
C34B H34D 0.9800
C34B H34E 0.9800
C34B H34F 0.9800
C35B H35D 0.9800
C35B H35E 0.9800
C35B H35F 0.9800
C36B H36D 0.9800
C36B H36E 0.9800
C36B H36F 0.9800
C37 C38 1.370(4)
C37 H37 0.91(3)
C38 H38 0.94(4)
O39 C40 1.254(3)
C40 C41 1.444(4)
C41 C42 1.391(4)
C42 N43 1.319(4)
C42 H42 0.97(3)
N43 C44 1.417(4)
N43 H43 0.85(3)
C44 C57 1.382(4)
C44 C45 1.402(4)
C45 C50 1.401(4)
C45 C46 1.428(4)
C46 C47 1.194(4)
C47 C48 1.465(4)
C48 O49 1.426(4)
C48 H48A 1.05(3)
C48 H48B 1.03(3)
O49 H49 0.8400
C50 C51 1.380(4)
C50 H50 0.95(3)
C51 C56 1.377(5)
C51 C52 1.545(4)
C52 C54 1.524(5)
C52 C55 1.527(5)
C52 C53 1.528(5)
C53 H53A 0.9800
C53 H53B 0.9800
C53 H53C 0.9800
C54 H54A 0.9800
C54 H54C 0.9800
C54 H54B 0.9800
C55 H55A 0.9800
C55 H55C 0.9800
C55 H55B 0.9800
C56 C57 1.396(4)
C56 H56 0.98(3)
C57 H57 0.92(3)
C58 Cl61 1.739(11)
C58 Cl60 1.739(9)
C58 Cl59 1.765(10)
C58 H58 1.0000
O62 C63 1.115(18)
C63 C65 1.456(17)
C63 C64 1.459(18)
C64 H64A 0.9800
C64 H64B 0.9800
C64 H64C 0.9800
C65 H65A 0.9800
C65 H65B 0.9800
C65 H65C 0.9800

loop_
_geom_torsion_atom_site_label_1
_geom_torsion_atom_site_label_2
_geom_torsion_atom_site_label_3
_geom_torsion_atom_site_label_4
_geom_torsion
O1 C2 C3 C4 6.8(4)
C41 C2 C3 C4 -172.8(3)
O1 C2 C3 C21 -176.7(3)
C41 C2 C3 C21 3.7(4)
C21 C3 C4 N5 -177.4(3)
C2 C3 C4 N5 -0.8(5)
C3 C4 N5 C6 178.5(3)
C4 N5 C6 C19 -5.0(5)
C4 N5 C6 C7 175.3(3)
C19 C6 C7 C12 -0.7(4)
N5 C6 C7 C12 179.0(3)
C19 C6 C7 C8 -179.0(3)
N5 C6 C7 C8 0.7(4)
C6 C7 C12 C13 -0.7(5)
C8 C7 C12 C13 177.5(3)
C7 C12 C13 C18 1.6(5)
C7 C12 C13 C14 -177.7(3)
C18 C13 C14 C16B -67.6(9)
C12 C13 C14 C16B 111.6(9)
C18 C13 C14 C15A 111.0(5)
C12 C13 C14 C15A -69.8(5)
C18 C13 C14 C17A -123.5(4)
C12 C13 C14 C17A 55.6(4)
C18 C13 C14 C15B 70.0(8)
C12 C13 C14 C15B -110.8(8)
C18 C13 C14 C16A -7.9(5)
C12 C13 C14 C16A 171.3(3)
C18 C13 C14 C17B 175.6(7)
C12 C13 C14 C17B -5.2(8)
C12 C13 C18 C19 -1.1(5)
C14 C13 C18 C19 178.1(3)
C13 C18 C19 C6 -0.2(5)
C7 C6 C19 C18 1.2(5)
N5 C6 C19 C18 -178.6(3)
C4 C3 C21 O20 -8.5(4)
C2 C3 C21 O20 174.9(3)
C4 C3 C21 C22 170.8(3)
C2 C3 C21 C22 -5.8(4)
O20 C21 C22 C23 1.9(4)
C3 C21 C22 C23 -177.3(3)
O20 C21 C22 C40 -177.8(3)
C3 C21 C22 C40 3.0(4)
C21 C22 C23 N24 -0.2(5)
C40 C22 C23 N24 179.5(3)
C22 C23 N24 C25 -179.1(3)
C23 N24 C25 C38 12.7(5)
C23 N24 C25 C26 -167.8(3)
C38 C25 C26 C31 -0.3(4)
N24 C25 C26 C31 -179.8(3)
C38 C25 C26 C27 -179.0(3)
N24 C25 C26 C27 1.5(4)
C25 C26 C31 C32 0.1(5)
C27 C26 C31 C32 178.8(3)
C26 C31 C32 C37 0.2(4)
C26 C31 C32 C33 177.7(3)
C31 C32 C33 C35B 41.8(15)
C37 C32 C33 C35B -140.9(15)
C31 C32 C33 C36A -107.7(4)
C37 C32 C33 C36A 69.6(4)
C31 C32 C33 C34A 131.4(4)
C37 C32 C33 C34A -51.3(4)
C31 C32 C33 C34B 168.4(16)
C37 C32 C33 C34B -14.3(16)
C31 C32 C33 C35A 13.2(5)
C37 C32 C33 C35A -169.5(4)
C31 C32 C33 C36B -78.3(13)
C37 C32 C33 C36B 99.1(13)
C31 C32 C37 C38 -0.3(5)
C33 C32 C37 C38 -177.8(3)
C32 C37 C38 C25 0.1(5)
C26 C25 C38 C37 0.2(5)
N24 C25 C38 C37 179.7(3)
C23 C22 C40 O39 2.7(4)
C21 C22 C40 O39 -177.5(3)
C23 C22 C40 C41 -177.8(3)
C21 C22 C40 C41 1.9(4)
O39 C40 C41 C42 -4.0(4)
C22 C40 C41 C42 176.6(3)
O39 C40 C41 C2 175.4(3)
C22 C40 C41 C2 -4.1(4)
O1 C2 C41 C42 1.0(4)
C3 C2 C41 C42 -179.4(3)
O1 C2 C41 C40 -178.3(3)
C3 C2 C41 C40 1.3(4)
C40 C41 C42 N43 1.1(4)
C2 C41 C42 N43 -178.2(3)
C41 C42 N43 C44 178.6(3)
C42 N43 C44 C57 10.7(5)
C42 N43 C44 C45 -169.5(3)
C57 C44 C45 C50 0.0(4)
N43 C44 C45 C50 -179.7(3)
C57 C44 C45 C46 -178.1(3)
N43 C44 C45 C46 2.2(4)
C44 C45 C50 C51 -0.1(5)
C46 C45 C50 C51 177.9(3)
C45 C50 C51 C56 -0.2(5)
C45 C50 C51 C52 -177.6(3)
C56 C51 C52 C54 -101.1(4)
C50 C51 C52 C54 76.2(4)
C56 C51 C52 C55 138.3(3)
C50 C51 C52 C55 -44.5(4)
C56 C51 C52 C53 17.8(4)
C50 C51 C52 C53 -165.0(3)
C50 C51 C56 C57 0.5(5)
C52 C51 C56 C57 177.8(3)
C45 C44 C57 C56 0.3(5)
N43 C44 C57 C56 180.0(3)
C51 C56 C57 C44 -0.5(5)
